data_8104987
loop_
_publ_author_name
'Meng, Yuning'
'Xie, Ziyu'
'Lan, Qiaofa'
'Niu, Fei'
'Zhang, Xiaolin'
'Yang, Youming'
'Cai, Bin'

_publ_section_title
;
 The crystal structure of
 catena-poly[(1-(4-carboxybenzyl)pyridin-1-ium-4-carboxylato-\k1O)-(\m2-oxalato-\k4
 O:O&#x2032;:O&#x2033;:O&#x2034;)dioxidouranium(VI)], C16H11NO10U
;
_journal_issue 1
_journal_name_full 'Zeitschrift f\"ur Kristallographie - New Crystal Structures'
_journal_page_first 153
_journal_page_last 155
_journal_paper_doi 10.1515/ncrs-2021-0421
_journal_volume 237
_journal_year 2022
_chemical_formula_moiety 'C16 H11 N O10 U'
_chemical_formula_sum 'C16 H11 N O10 U'
_chemical_formula_weight 615.29
_space_group_crystal_system monoclinic
_space_group_IT_number 14
_space_group_name_Hall '-P 2ybc'
_space_group_name_H-M_alt 'P 1 21/c 1'
_atom_sites_solution_hydrogens geom
_atom_sites_solution_primary dual
_cell_angle_alpha 90
_cell_angle_beta 100.823(2)
_cell_angle_gamma 90
_cell_formula_units_Z 4
_cell_length_a 16.4675(12)
_cell_length_b 11.7192(8)
_cell_length_c 9.6663(7)
_cell_measurement_reflns_used 9893
_cell_measurement_temperature 170.0
_cell_measurement_theta_max 26.38
_cell_measurement_theta_min 2.86
_cell_volume 1832.3(2)
_computing_cell_refinement 'SAINT V8.40A (Bruker, 2019) [1]'
_computing_data_collection 'Bruker APEX-II [1]'
_computing_data_reduction 'SAINT V8.40A (Bruker, 2019) [1]'
_computing_molecular_graphics 'Olex2 1.3 (Dolomanov et al., 2009) [2]'
_computing_publication_material 'Olex2 1.3 (Dolomanov et al., 2009) [2]'
_computing_structure_refinement 'SHELXL 2018/3 (Sheldrick, 2015) [3]'
_computing_structure_solution 'SHELXT 2018/2 (Sheldrick, 2018) [4]'
_diffrn_ambient_temperature 170.0
_diffrn_measured_fraction_theta_full 0.997
_diffrn_measured_fraction_theta_max 0.997
_diffrn_measurement_device_type 'Bruker APEX-II CCD'
_diffrn_measurement_method '\f and \w scans'
_diffrn_radiation_type MoK\a
_diffrn_radiation_wavelength 0.71073
_diffrn_reflns_av_R_equivalents 0.0548
_diffrn_reflns_av_unetI/netI 0.0422
_diffrn_reflns_Laue_measured_fraction_full 0.997
_diffrn_reflns_Laue_measured_fraction_max 0.997
_diffrn_reflns_limit_h_max 20
_diffrn_reflns_limit_h_min -20
_diffrn_reflns_limit_k_max 12
_diffrn_reflns_limit_k_min -14
_diffrn_reflns_limit_l_max 12
_diffrn_reflns_limit_l_min -12
_diffrn_reflns_number 19220
_diffrn_reflns_point_group_measured_fraction_full 0.997
_diffrn_reflns_point_group_measured_fraction_max 0.997
_diffrn_reflns_theta_full 25.242
_diffrn_reflns_theta_max 26.389
_diffrn_reflns_theta_min 2.146
_diffrn_source_current 1.4
_diffrn_source_power 0.07
_diffrn_source_voltage 50.0
_diffrn_standards_number 0
_exptl_absorpt_coefficient_mu 8.915
_exptl_absorpt_correction_T_max 0.0452
_exptl_absorpt_correction_T_min 0.0073
_exptl_absorpt_correction_type multi-scan
_exptl_absorpt_process_details
;
SADABS-2016/2 (Bruker,2016/2) was used for absorption correction.
wR2(int) was 0.1544 before and 0.0605 after correction.
The Ratio of minimum to maximum transmission is 0.1615.
The \l/2 correction factor is Not present.
;
_exptl_crystal_colour yellow
_exptl_crystal_density_diffrn 2.230
_exptl_crystal_description needle
_exptl_crystal_F_000 1144
_exptl_crystal_size_max 0.2
_exptl_crystal_size_mid 0.15
_exptl_crystal_size_min 0.1
_refine_diff_density_max 1.477
_refine_diff_density_min -1.322
_refine_diff_density_rms 0.156
_refine_ls_extinction_coef .
_refine_ls_extinction_method none
_refine_ls_goodness_of_fit_ref 1.054
_refine_ls_hydrogen_treatment constr
_refine_ls_matrix_type full
_refine_ls_number_parameters 254
_refine_ls_number_reflns 3735
_refine_ls_number_restraints 0
_refine_ls_restrained_S_all 1.054
_refine_ls_R_factor_all 0.0357
_refine_ls_R_factor_gt 0.0277
_refine_ls_shift/su_max 0.001
_refine_ls_shift/su_mean 0.000
_refine_ls_structure_factor_coef Fsqd
_refine_ls_weighting_details 'w=1/[\s^2^(Fo^2^)+(0.0225P)^2^+3.9059P] where P=(Fo^2^+2Fc^2^)/3'
_refine_ls_weighting_scheme calc
_refine_ls_wR_factor_gt 0.0632
_refine_ls_wR_factor_ref 0.0673
_reflns_Friedel_coverage 0.000
_reflns_Friedel_fraction_full .
_reflns_Friedel_fraction_max .
_reflns_number_gt 3149
_reflns_number_total 3735
_reflns_threshold_expression 'I > 2\s(I)'
_cod_data_source_file suppl_j_ncrs-2021-0421_suppl.cif
_cod_data_source_block 1
_cod_original_sg_symbol_H-M 'P 21/c'
_cod_database_code 8104987
_shelx_space_group_comment
;
The symmetry employed for this shelxl refinement is uniquely defined
by the following loop, which should always be used as a source of
symmetry information in preference to the above space-group names.
They are only intended as comments.
;
_shelx_estimated_absorpt_t_max 0.469
_shelx_estimated_absorpt_t_min 0.269
_olex2_refinement_description
;
1. Fixed Uiso
 At 1.2 times of:
  All C(H) groups, All C(H,H) groups
 At 1.5 times of:
  All O(H) groups
2.a Secondary CH2 refined with riding coordinates:
 C9(H9A,H9B)
2.b Aromatic/amide H refined with riding coordinates:
 C5(H5), C6(H6), C7(H7), C8(H8), C11(H11), C12(H12), C14(H14), C15(H15)
2.c Idealised tetrahedral OH refined as rotating group:
 O10(H10)
;

loop_
_space_group_symop_operation_xyz
'x, y, z'
'-x, y+1/2, -z+1/2'
'-x, -y, -z'
'x, -y-1/2, z-1/2'

loop_
_atom_site_label
_atom_site_type_symbol
_atom_site_fract_x
_atom_site_fract_y
_atom_site_fract_z
_atom_site_U_iso_or_equiv
_atom_site_adp_type
_atom_site_occupancy
_atom_site_site_symmetry_order
_atom_site_calc_flag
_atom_site_refinement_flags_posn
_atom_site_refinement_flags_adp
_atom_site_refinement_flags_occupancy
_atom_site_disorder_assembly
_atom_site_disorder_group
C1 C 0.4565(3) 0.6483(4) 0.2571(5) 0.0256(10) Uani 1 1 d . . . . .
C2 C 0.5412(3) 0.5994(4) 0.2444(5) 0.0249(10) Uani 1 1 d . . . . .
C3 C 0.2391(4) 0.3574(4) 0.3531(6) 0.0356(12) Uani 1 1 d . . . . .
C4 C 0.2449(3) 0.4292(4) 0.4851(5) 0.0303(11) Uani 1 1 d . . . . .
C5 C 0.2873(3) 0.5323(4) 0.5011(6) 0.0333(12) Uani 1 1 d . . . . .
H5 H 0.310274 0.562347 0.425699 0.040 Uiso 1 1 calc R U . . .
C6 C 0.2958(4) 0.5896(5) 0.6244(6) 0.0369(12) Uani 1 1 d . . . . .
H6 H 0.324829 0.660047 0.635325 0.044 Uiso 1 1 calc R U . . .
C7 C 0.2214(4) 0.4508(5) 0.7187(6) 0.0470(15) Uani 1 1 d . . . . .
H7 H 0.199181 0.423099 0.796139 0.056 Uiso 1 1 calc R U . . .
C8 C 0.2095(4) 0.3894(5) 0.5947(6) 0.0426(14) Uani 1 1 d . . . . .
H8 H 0.177680 0.321246 0.584797 0.051 Uiso 1 1 calc R U . . .
C9 C 0.2845(4) 0.6036(6) 0.8736(6) 0.0478(15) Uani 1 1 d . . . . .
H9A H 0.324823 0.555391 0.936843 0.057 Uiso 1 1 calc R U . . .
H9B H 0.310878 0.678377 0.864104 0.057 Uiso 1 1 calc R U . . .
C10 C 0.2092(4) 0.6207(5) 0.9380(6) 0.0394(13) Uani 1 1 d . . . . .
C11 C 0.1914(4) 0.5459(6) 1.0379(6) 0.0469(15) Uani 1 1 d . . . . .
H11 H 0.228134 0.484513 1.068260 0.056 Uiso 1 1 calc R U . . .
C12 C 0.1202(4) 0.5590(6) 1.0954(6) 0.0486(15) Uani 1 1 d . . . . .
H12 H 0.107835 0.506135 1.163029 0.058 Uiso 1 1 calc R U . . .
C13 C 0.0682(4) 0.6493(6) 1.0529(6) 0.0458(15) Uani 1 1 d . . . . .
C14 C 0.0869(4) 0.7261(6) 0.9550(7) 0.0545(17) Uani 1 1 d . . . . .
H14 H 0.051538 0.789403 0.927077 0.065 Uiso 1 1 calc R U . . .
C15 C 0.1577(4) 0.7108(6) 0.8972(7) 0.0496(16) Uani 1 1 d . . . . .
H15 H 0.170123 0.763329 0.829216 0.059 Uiso 1 1 calc R U . . .
C16 C -0.0068(5) 0.6624(7) 1.1172(7) 0.0560(18) Uani 1 1 d . . . . .
N1 N 0.2635(3) 0.5478(4) 0.7313(5) 0.0326(10) Uani 1 1 d . . . . .
O1 O 0.3969(3) 0.3769(3) 0.0690(4) 0.0364(9) Uani 1 1 d . . . . .
O2 O 0.4633(3) 0.3710(3) 0.4399(4) 0.0343(9) Uani 1 1 d . . . . .
O3 O 0.3989(2) 0.5773(3) 0.2584(4) 0.0299(8) Uani 1 1 d . . . . .
O4 O 0.5456(2) 0.4937(3) 0.2343(4) 0.0312(8) Uani 1 1 d . . . . .
O5 O 0.4503(2) 0.7541(3) 0.2619(4) 0.0326(8) Uani 1 1 d . . . . .
O6 O 0.5981(2) 0.6703(3) 0.2457(4) 0.0280(7) Uani 1 1 d . . . . .
O7 O 0.2945(2) 0.3753(3) 0.2801(4) 0.0335(8) Uani 1 1 d . . . . .
O8 O 0.1825(3) 0.2896(4) 0.3219(5) 0.0657(15) Uani 1 1 d . . . . .
O9 O -0.0274(3) 0.5967(4) 1.2006(5) 0.0647(14) Uani 1 1 d . . . . .
O10 O -0.0480(4) 0.7575(6) 1.0751(7) 0.101(2) Uani 1 1 d . . . . .
H10 H -0.091437 0.760092 1.108877 0.151 Uiso 1 1 calc R U . . .
U1 U 0.42982(2) 0.37269(2) 0.25454(2) 0.02368(8) Uani 1 1 d . . . . .

loop_
_atom_site_aniso_label
_atom_site_aniso_U_11
_atom_site_aniso_U_22
_atom_site_aniso_U_33
_atom_site_aniso_U_23
_atom_site_aniso_U_13
_atom_site_aniso_U_12
C1 0.017(3) 0.026(2) 0.035(3) 0.0020(19) 0.008(2) 0.001(2)
C2 0.019(3) 0.025(2) 0.032(2) 0.0037(19) 0.0074(19) 0.003(2)
C3 0.025(3) 0.035(3) 0.050(3) -0.002(2) 0.016(2) 0.001(2)
C4 0.020(3) 0.032(3) 0.040(3) -0.001(2) 0.008(2) 0.001(2)
C5 0.031(3) 0.029(2) 0.042(3) 0.002(2) 0.013(2) -0.001(2)
C6 0.033(3) 0.034(3) 0.045(3) -0.001(2) 0.012(3) -0.002(2)
C7 0.051(4) 0.051(3) 0.043(3) 0.002(3) 0.021(3) -0.001(3)
C8 0.039(4) 0.040(3) 0.052(3) -0.004(3) 0.018(3) -0.014(3)
C9 0.045(4) 0.059(4) 0.040(3) -0.009(3) 0.010(3) -0.003(3)
C10 0.032(3) 0.050(3) 0.035(3) -0.006(3) 0.005(2) 0.006(3)
C11 0.038(4) 0.059(4) 0.044(3) 0.004(3) 0.007(3) 0.018(3)
C12 0.045(4) 0.061(4) 0.040(3) 0.005(3) 0.011(3) 0.008(3)
C13 0.033(4) 0.060(4) 0.046(3) -0.001(3) 0.013(3) 0.005(3)
C14 0.039(4) 0.068(4) 0.059(4) 0.010(3) 0.013(3) 0.020(3)
C15 0.047(4) 0.055(4) 0.048(4) 0.003(3) 0.013(3) 0.008(3)
C16 0.045(4) 0.070(4) 0.054(4) -0.003(3) 0.012(3) 0.014(4)
N1 0.020(2) 0.037(2) 0.041(2) -0.0017(19) 0.0056(19) 0.0019(19)
O1 0.040(2) 0.037(2) 0.0301(18) 0.0019(15) 0.0026(16) 0.0034(17)
O2 0.041(2) 0.0313(19) 0.0288(17) 0.0010(14) 0.0003(16) -0.0012(16)
O3 0.0221(19) 0.0234(16) 0.046(2) 0.0008(14) 0.0101(15) -0.0024(15)
O4 0.026(2) 0.0217(16) 0.047(2) 0.0000(14) 0.0106(16) 0.0030(15)
O5 0.028(2) 0.0219(16) 0.049(2) 0.0029(15) 0.0112(17) 0.0002(15)
O6 0.0192(19) 0.0247(16) 0.042(2) 0.0030(14) 0.0110(15) -0.0005(15)
O7 0.025(2) 0.0340(18) 0.043(2) -0.0008(16) 0.0110(16) -0.0014(16)
O8 0.052(3) 0.078(3) 0.080(3) -0.039(3) 0.042(3) -0.039(3)
O9 0.067(4) 0.065(3) 0.072(3) 0.002(3) 0.036(3) 0.006(3)
O10 0.074(5) 0.130(5) 0.117(5) 0.061(4) 0.066(4) 0.064(4)
U1 0.02183(12) 0.01997(10) 0.03019(11) 0.00004(7) 0.00730(7) 0.00022(7)

loop_
_atom_type_symbol
_atom_type_description
_atom_type_scat_dispersion_real
_atom_type_scat_dispersion_imag
_atom_type_scat_source
C C 0.0033 0.0016 'International Tables Vol C Tables 4.2.6.8 and 6.1.1.4'
H H 0.0000 0.0000 'International Tables Vol C Tables 4.2.6.8 and 6.1.1.4'
N N 0.0061 0.0033 'International Tables Vol C Tables 4.2.6.8 and 6.1.1.4'
O O 0.0106 0.0060 'International Tables Vol C Tables 4.2.6.8 and 6.1.1.4'
U U -9.6767 9.6646 'International Tables Vol C Tables 4.2.6.8 and 6.1.1.4'

loop_
_geom_angle_atom_site_label_1
_geom_angle_atom_site_label_2
_geom_angle_atom_site_label_3
_geom_angle
_geom_angle_site_symmetry_1
_geom_angle_site_symmetry_3
O3 C1 C2 116.7(4) . .
O5 C1 C2 117.2(4) . .
O5 C1 O3 126.0(5) . .
O4 C2 C1 116.4(4) . .
O4 C2 O6 127.4(5) . .
O6 C2 C1 116.2(4) . .
O7 C3 C4 115.9(5) . .
O8 C3 C4 119.6(5) . .
O8 C3 O7 124.5(5) . .
C5 C4 C3 121.8(5) . .
C8 C4 C3 119.2(5) . .
C8 C4 C5 118.9(5) . .
C4 C5 H5 120.1 . .
C6 C5 C4 119.8(5) . .
C6 C5 H5 120.1 . .
C5 C6 H6 119.7 . .
N1 C6 C5 120.5(5) . .
N1 C6 H6 119.7 . .
C8 C7 H7 119.5 . .
N1 C7 H7 119.5 . .
N1 C7 C8 120.9(5) . .
C4 C8 H8 120.7 . .
C7 C8 C4 118.5(5) . .
C7 C8 H8 120.7 . .
H9A C9 H9B 107.9 . .
C10 C9 H9A 109.3 . .
C10 C9 H9B 109.3 . .
C10 C9 N1 111.8(5) . .
N1 C9 H9A 109.3 . .
N1 C9 H9B 109.3 . .
C11 C10 C9 120.4(5) . .
C15 C10 C9 120.0(6) . .
C15 C10 C11 119.6(6) . .
C10 C11 H11 119.5 . .
C10 C11 C12 120.9(6) . .
C12 C11 H11 119.5 . .
C11 C12 H12 120.4 . .
C13 C12 C11 119.2(6) . .
C13 C12 H12 120.4 . .
C12 C13 C14 120.0(6) . .
C12 C13 C16 118.2(6) . .
C14 C13 C16 121.7(6) . .
C13 C14 H14 120.0 . .
C13 C14 C15 120.0(6) . .
C15 C14 H14 120.0 . .
C10 C15 C14 120.2(6) . .
C10 C15 H15 119.9 . .
C14 C15 H15 119.9 . .
O9 C16 C13 124.7(7) . .
O9 C16 O10 123.3(7) . .
O10 C16 C13 112.0(6) . .
C6 N1 C9 119.3(5) . .
C7 N1 C6 121.3(5) . .
C7 N1 C9 118.9(5) . .
C1 O3 U1 119.0(3) . .
C2 O4 U1 121.3(3) . .
C1 O5 U1 119.4(3) . 2_655
C2 O6 U1 120.7(3) . 2_655
C3 O7 U1 150.8(4) . .
C16 O10 H10 109.5 . .
O1 U1 O3 87.90(14) . .
O1 U1 O4 89.88(16) . .
O1 U1 O5 92.72(15) . 2_645
O1 U1 O6 90.24(14) . 2_645
O1 U1 O7 89.42(16) . .
O2 U1 O1 179.02(16) . .
O2 U1 O3 91.26(13) . .
O2 U1 O4 89.33(15) . .
O2 U1 O5 87.55(15) . 2_645
O2 U1 O6 90.73(13) . 2_645
O2 U1 O7 90.87(16) . .
O4 U1 O3 66.20(11) . .
O4 U1 O5 70.66(12) . 2_645
O4 U1 O6 136.89(12) . 2_645
O5 U1 O3 136.85(12) 2_645 .
O6 U1 O3 156.86(12) 2_645 .
O6 U1 O5 66.27(12) 2_645 2_645
O7 U1 O3 77.05(12) . .
O7 U1 O4 143.24(12) . .
O7 U1 O5 146.07(12) . 2_645
O7 U1 O6 79.87(12) . 2_645

loop_
_geom_bond_atom_site_label_1
_geom_bond_atom_site_label_2
_geom_bond_distance
_geom_bond_site_symmetry_2
C1 C2 1.533(7) .
C1 O3 1.265(6) .
C1 O5 1.245(6) .
C2 O4 1.245(6) .
C2 O6 1.251(6) .
C3 C4 1.517(7) .
C3 O7 1.270(6) .
C3 O8 1.218(7) .
C4 C5 1.389(7) .
C4 C8 1.382(8) .
C5 H5 0.9500 .
C5 C6 1.352(7) .
C6 H6 0.9500 .
C6 N1 1.340(7) .
C7 H7 0.9500 .
C7 C8 1.381(8) .
C7 N1 1.325(8) .
C8 H8 0.9500 .
C9 H9A 0.9900 .
C9 H9B 0.9900 .
C9 C10 1.503(8) .
C9 N1 1.503(7) .
C10 C11 1.375(8) .
C10 C15 1.365(8) .
C11 H11 0.9500 .
C11 C12 1.398(9) .
C12 H12 0.9500 .
C12 C13 1.374(9) .
C13 C14 1.382(9) .
C13 C16 1.493(9) .
C14 H14 0.9500 .
C14 C15 1.396(9) .
C15 H15 0.9500 .
C16 O9 1.208(8) .
C16 O10 1.328(9) .
O1 U1 1.774(3) .
O2 U1 1.773(3) .
O3 U1 2.453(3) .
O4 U1 2.413(4) .
O5 U1 2.444(4) 2_655
O6 U1 2.416(3) 2_655
O7 U1 2.289(4) .
O10 H10 0.8400 .

loop_
_geom_torsion_atom_site_label_1
_geom_torsion_atom_site_label_2
_geom_torsion_atom_site_label_3
_geom_torsion_atom_site_label_4
_geom_torsion
_geom_torsion_site_symmetry_1
_geom_torsion_site_symmetry_2
_geom_torsion_site_symmetry_3
_geom_torsion_site_symmetry_4
C1 C2 O4 U1 -5.3(6) . . . .
C1 C2 O6 U1 -5.7(6) . . . 2_655
C2 C1 O3 U1 3.5(6) . . . .
C2 C1 O5 U1 1.4(6) . . . 2_655
C3 C4 C5 C6 -175.4(5) . . . .
C3 C4 C8 C7 174.5(6) . . . .
C4 C3 O7 U1 64.1(8) . . . .
C4 C5 C6 N1 -0.1(9) . . . .
C5 C4 C8 C7 -3.4(9) . . . .
C5 C6 N1 C7 -1.2(9) . . . .
C5 C6 N1 C9 170.8(5) . . . .
C8 C4 C5 C6 2.3(8) . . . .
C8 C7 N1 C6 0.0(9) . . . .
C8 C7 N1 C9 -172.0(6) . . . .
C9 C10 C11 C12 -178.0(6) . . . .
C9 C10 C15 C14 178.9(6) . . . .
C10 C9 N1 C6 134.4(6) . . . .
C10 C9 N1 C7 -53.4(7) . . . .
C10 C11 C12 C13 -1.2(10) . . . .
C11 C10 C15 C14 -0.9(10) . . . .
C11 C12 C13 C14 -0.4(10) . . . .
C11 C12 C13 C16 -179.1(6) . . . .
C12 C13 C14 C15 1.3(11) . . . .
C12 C13 C16 O9 -3.1(11) . . . .
C12 C13 C16 O10 175.2(7) . . . .
C13 C14 C15 C10 -0.7(11) . . . .
C14 C13 C16 O9 178.2(7) . . . .
C14 C13 C16 O10 -3.6(10) . . . .
C15 C10 C11 C12 1.8(10) . . . .
C16 C13 C14 C15 180.0(6) . . . .
N1 C7 C8 C4 2.2(10) . . . .
N1 C9 C10 C11 99.7(7) . . . .
N1 C9 C10 C15 -80.1(7) . . . .
O3 C1 C2 O4 1.1(7) . . . .
O3 C1 C2 O6 -178.8(4) . . . .
O3 C1 O5 U1 -176.8(4) . . . 2_655
O4 C2 O6 U1 174.4(4) . . . 2_655
O5 C1 C2 O4 -177.3(4) . . . .
O5 C1 C2 O6 2.8(7) . . . .
O5 C1 O3 U1 -178.3(4) . . . .
O6 C2 O4 U1 174.6(4) . . . .
O7 C3 C4 C5 21.7(8) . . . .
O7 C3 C4 C8 -156.0(5) . . . .
O8 C3 C4 C5 -156.8(6) . . . .
O8 C3 C4 C8 25.5(9) . . . .
O8 C3 O7 U1 -117.5(8) . . . .
